data_2237994
loop_
_publ_author_name
'de Castro, Rosane'
'Macedo, Jr, Fernando C.'
'Brito, Tiago O.'
'F\'atima, Angelo de'
'Sabino, Jos\'e R.'

_publ_section_title
;
 3-Benzoyl-1-[4-(methylsulfanyl)phenyl]thiourea
;
_journal_coeditor_code QM2097
_journal_issue 6
_journal_name_full 'Acta Crystallographica Section E'
_journal_page_first o923
_journal_paper_doi 10.1107/S1600536813013159
_journal_volume 69
_journal_year 2013
_chemical_formula_iupac 'C15 H14 N2 O S2'
_chemical_formula_moiety 'C15 H14 N2 O S2'
_chemical_formula_sum 'C15 H14 N2 O S2'
_chemical_formula_weight 302.42
_chemical_name_systematic
;
3-Benzoyl-1-[4-(methylsulfanyl)phenyl]thiourea
;
_space_group_IT_number 2
_symmetry_cell_setting triclinic
_symmetry_space_group_name_Hall '-P 1'
_symmetry_space_group_name_H-M 'P -1'
_atom_sites_solution_hydrogens geom
_atom_sites_solution_primary direct
_atom_sites_solution_secondary difmap
_audit_creation_method 'WinGX routine CIF_UPDATE'
_cell_angle_alpha 96.7290(10)
_cell_angle_beta 91.5330(10)
_cell_angle_gamma 94.5030(10)
_cell_formula_units_Z 2
_cell_length_a 5.9131(2)
_cell_length_b 9.5826(3)
_cell_length_c 13.3149(4)
_cell_measurement_reflns_used 7480
_cell_measurement_temperature 308(2)
_cell_measurement_theta_max 54.13
_cell_measurement_theta_min 4.978
_cell_volume 746.46(4)
_computing_cell_refinement 'SAINT (Bruker, 2010)'
_computing_data_collection 'APEX2 (Bruker, 2010)'
_computing_data_reduction 'SAINT (Bruker, 2010)'
_computing_molecular_graphics 'ORTEP-3 for Windows (Farrugia, 2012)'
_computing_publication_material 'WinGX (Farrugia, 2012)'
_computing_structure_refinement 'SHELXL97 (Sheldrick, 2008)'
_computing_structure_solution 'SHELXS97 (Sheldrick, 2008)'
_diffrn_ambient_temperature 308(2)
_diffrn_measured_fraction_theta_full 0.997
_diffrn_measured_fraction_theta_max 0.997
_diffrn_measurement_device_type 'Bruker APEXII CCD'
_diffrn_measurement_method '\f and \w scans'
_diffrn_radiation_monochromator 'Multilayer optics monochromator'
_diffrn_radiation_type MoK\a
_diffrn_radiation_wavelength 0.71073
_diffrn_reflns_av_R_equivalents 0.0213
_diffrn_reflns_limit_h_max 7
_diffrn_reflns_limit_h_min -7
_diffrn_reflns_limit_k_max 11
_diffrn_reflns_limit_k_min -12
_diffrn_reflns_limit_l_max 17
_diffrn_reflns_limit_l_min -17
_diffrn_reflns_number 11518
_diffrn_reflns_theta_full 27.12
_diffrn_reflns_theta_max 27.12
_diffrn_reflns_theta_min 1.54
_exptl_absorpt_coefficient_mu 0.353
_exptl_absorpt_correction_T_max 1.0
_exptl_absorpt_correction_T_min 0.9173
_exptl_absorpt_correction_type multi-scan
_exptl_absorpt_process_details
;
(SADABS; Bruker, 2010)
;
_exptl_crystal_colour colourless
_exptl_crystal_density_diffrn 1.345
_exptl_crystal_density_method 'not measured'
_exptl_crystal_description prism
_exptl_crystal_F_000 316
_exptl_crystal_size_max 0.7
_exptl_crystal_size_mid 0.34
_exptl_crystal_size_min 0.24
_refine_diff_density_max 0.188
_refine_diff_density_min -0.222
_refine_ls_extinction_coef 0.038(4)
_refine_ls_extinction_method 'SHELXL97 (Sheldrick, 2008)'
_refine_ls_goodness_of_fit_ref 1
_refine_ls_hydrogen_treatment constr
_refine_ls_matrix_type full
_refine_ls_number_parameters 183
_refine_ls_number_reflns 3285
_refine_ls_number_restraints 0
_refine_ls_restrained_S_all 1
_refine_ls_R_factor_all 0.0389
_refine_ls_R_factor_gt 0.0342
_refine_ls_shift/su_max 0.029
_refine_ls_shift/su_mean 0.004
_refine_ls_structure_factor_coef Fsqd
_refine_ls_weighting_details 'calc w=1/[\s^2^(Fo^2^)+(0.0481P)^2^+0.2312P] where P=(Fo^2^+2Fc^2^)/3'
_refine_ls_weighting_scheme calc
_refine_ls_wR_factor_ref 0.0989
_reflns_number_gt 2908
_reflns_number_total 3285
_reflns_threshold_expression I>2\s(I)
_cod_data_source_file qm2097.cif
_cod_data_source_block I
_cod_database_code 2237994
_cod_database_fobs_code 2237994

loop_
_symmetry_equiv_pos_as_xyz
'x, y, z'
'-x, -y, -z'

loop_
_atom_site_type_symbol
_atom_site_label
_atom_site_fract_x
_atom_site_fract_y
_atom_site_fract_z
_atom_site_U_iso_or_equiv
_atom_site_adp_type
_atom_site_calc_flag
_atom_site_refinement_flags
_atom_site_occupancy
N N2 0.6544(2) 0.96378(13) 0.72447(9) 0.0477(3) Uani d . 1
H H2 0.6015 0.8875 0.6881 0.057 Uiso calc R 1
S S1 0.66478(9) 1.12397(4) 0.90198(3) 0.06291(17) Uani d . 1
C C7 -0.0806(4) 0.4643(2) 0.83445(17) 0.0745(6) Uani d . 1
H H7 -0.1007 0.368 0.8133 0.089 Uiso calc R 1
C C4 -0.0192(3) 0.75005(17) 0.89870(12) 0.0506(3) Uani d . 1
H H4 0.0007 0.8462 0.9205 0.061 Uiso calc R 1
C C11 0.9002(3) 1.18452(18) 0.53854(11) 0.0519(4) Uani d . 1
H H11 0.8552 1.2143 0.4776 0.062 Uiso calc R 1
C C1 0.5795(2) 0.98624(14) 0.81784(10) 0.0418(3) Uani d . 1
C C2 0.3113(3) 0.77171(15) 0.78408(11) 0.0460(3) Uani d . 1
C C5 -0.1955(3) 0.6678(2) 0.93446(15) 0.0647(5) Uani d . 1
H H5 -0.2941 0.7087 0.9803 0.078 Uiso calc R 1
C C12 1.1161(2) 1.22405(16) 0.57927(11) 0.0453(3) Uani d . 1
C C13 1.1798(3) 1.17840(18) 0.67070(12) 0.0518(4) Uani d . 1
H H13 1.3244 1.2054 0.699 0.062 Uiso calc R 1
N N1 0.4143(2) 0.88724(12) 0.84430(9) 0.0433(3) Uani d . 1
H H1 0.3711 0.8995 0.9056 0.052 Uiso calc R 1
O O1 0.3658(2) 0.73896(13) 0.69735(9) 0.0679(4) Uani d . 1
C C10 0.7507(3) 1.10043(17) 0.58862(11) 0.0509(4) Uani d . 1
H H10 0.6051 1.0746 0.5611 0.061 Uiso calc R 1
C C3 0.1268(2) 0.68897(15) 0.83058(11) 0.0445(3) Uani d . 1
C C14 1.0303(3) 1.09336(18) 0.71986(12) 0.0504(4) Uani d . 1
H H14 1.0751 1.0624 0.7804 0.061 Uiso calc R 1
C C9 0.8147(2) 1.05463(14) 0.67869(10) 0.0428(3) Uani d . 1
S S2 1.32148(7) 1.32969(6) 0.52237(4) 0.06877(17) Uani d . 1
C C8 0.0945(3) 0.54539(17) 0.79760(14) 0.0604(4) Uani d . 1
H H8 0.1906 0.5041 0.7508 0.072 Uiso calc R 1
C C6 -0.2246(3) 0.5255(2) 0.90207(17) 0.0748(6) Uani d . 1
H H6 -0.343 0.4706 0.9263 0.09 Uiso calc R 1
C C15 1.1792(3) 1.3752(2) 0.41292(15) 0.0684(5) Uani d . 1
H H15A 1.1327 1.2911 0.3684 0.103 Uiso calc R 1
H H15B 1.2801 1.4357 0.3787 0.103 Uiso calc R 1
H H15C 1.0482 1.4235 0.4326 0.103 Uiso calc R 1

loop_
_atom_site_aniso_label
_atom_site_aniso_U_11
_atom_site_aniso_U_22
_atom_site_aniso_U_33
_atom_site_aniso_U_12
_atom_site_aniso_U_13
_atom_site_aniso_U_23
N2 0.0555(7) 0.0429(6) 0.0431(6) -0.0071(5) 0.0160(5) 0.0024(5)
S1 0.0905(3) 0.0470(2) 0.0462(2) -0.0230(2) 0.0246(2) -0.00146(16)
C7 0.0898(14) 0.0473(9) 0.0854(14) -0.0157(9) 0.0241(11) 0.0132(9)
C4 0.0487(8) 0.0492(8) 0.0547(9) 0.0025(6) 0.0078(6) 0.0100(7)
C11 0.0503(8) 0.0663(10) 0.0393(7) -0.0055(7) 0.0054(6) 0.0138(7)
C1 0.0477(7) 0.0374(7) 0.0416(7) 0.0016(5) 0.0110(6) 0.0095(5)
C2 0.0521(8) 0.0418(7) 0.0440(7) -0.0021(6) 0.0100(6) 0.0065(6)
C5 0.0528(9) 0.0740(11) 0.0698(11) 0.0033(8) 0.0211(8) 0.0161(9)
C12 0.0423(7) 0.0493(8) 0.0451(7) 0.0007(6) 0.0133(6) 0.0085(6)
C13 0.0373(7) 0.0671(10) 0.0525(8) 0.0004(6) 0.0061(6) 0.0148(7)
N1 0.0512(7) 0.0402(6) 0.0384(6) -0.0042(5) 0.0125(5) 0.0070(5)
O1 0.0822(9) 0.0649(7) 0.0496(7) -0.0246(6) 0.0248(6) -0.0069(5)
C10 0.0470(8) 0.0623(9) 0.0406(7) -0.0116(7) 0.0048(6) 0.0043(6)
C3 0.0480(8) 0.0426(7) 0.0433(7) -0.0032(6) 0.0057(6) 0.0107(6)
C14 0.0465(8) 0.0622(9) 0.0463(8) 0.0070(7) 0.0092(6) 0.0187(7)
C9 0.0471(7) 0.0409(7) 0.0403(7) 0.0000(6) 0.0151(6) 0.0041(5)
S2 0.0501(3) 0.0899(4) 0.0694(3) -0.0149(2) 0.0089(2) 0.0348(3)
C8 0.0725(11) 0.0450(8) 0.0630(10) -0.0055(7) 0.0204(8) 0.0063(7)
C6 0.0698(12) 0.0687(12) 0.0873(14) -0.0163(9) 0.0230(10) 0.0250(10)
C15 0.0701(11) 0.0769(12) 0.0640(11) 0.0050(9) 0.0201(9) 0.0291(9)

loop_
_atom_type_symbol
_atom_type_description
_atom_type_scat_dispersion_real
_atom_type_scat_dispersion_imag
_atom_type_scat_source
C C 0.0033 0.0016 'International Tables Vol C Tables 4.2.6.8 and 6.1.1.4'
N N 0.0061 0.0033 'International Tables Vol C Tables 4.2.6.8 and 6.1.1.4'
O O 0.0106 0.006 'International Tables Vol C Tables 4.2.6.8 and 6.1.1.4'
S S 0.1246 0.1234 'International Tables Vol C Tables 4.2.6.8 and 6.1.1.4'
H H 0 0 'International Tables Vol C Tables 4.2.6.8 and 6.1.1.4'

loop_
_geom_angle_atom_site_label_1
_geom_angle_atom_site_label_2
_geom_angle_atom_site_label_3
_geom_angle
C1 N2 C9 126.20(12)
C1 N2 H2 116.9
C9 N2 H2 116.9
C6 C7 C8 120.07(17)
C6 C7 H7 120
C8 C7 H7 120
C3 C4 C5 119.86(15)
C3 C4 H4 120.1
C5 C4 H4 120.1
C12 C11 C10 119.89(14)
C12 C11 H11 120.1
C10 C11 H11 120.1
N2 C1 N1 116.19(12)
N2 C1 S1 124.91(11)
N1 C1 S1 118.88(10)
O1 C2 N1 122.34(13)
O1 C2 C3 121.47(13)
N1 C2 C3 116.18(12)
C6 C5 C4 119.95(16)
C6 C5 H5 120
C4 C5 H5 120
C11 C12 C13 119.09(13)
C11 C12 S2 124.05(12)
C13 C12 S2 116.87(11)
C14 C13 C12 120.74(14)
C14 C13 H13 119.6
C12 C13 H13 119.6
C2 N1 C1 127.82(12)
C2 N1 H1 116.1
C1 N1 H1 116.1
C9 C10 C11 120.90(14)
C9 C10 H10 119.5
C11 C10 H10 119.5
C4 C3 C8 119.70(14)
C4 C3 C2 122.95(13)
C8 C3 C2 117.22(13)
C9 C14 C13 119.77(14)
C9 C14 H14 120.1
C13 C14 H14 120.1
C10 C9 C14 119.61(13)
C10 C9 N2 117.94(13)
C14 C9 N2 122.42(13)
C12 S2 C15 104.62(8)
C7 C8 C3 119.92(16)
C7 C8 H8 120
C3 C8 H8 120
C7 C6 C5 120.50(16)
C7 C6 H6 119.8
C5 C6 H6 119.8
S2 C15 H15A 109.5
S2 C15 H15B 109.5
H15A C15 H15B 109.5
S2 C15 H15C 109.5
H15A C15 H15C 109.5
H15B C15 H15C 109.5

loop_
_geom_bond_atom_site_label_1
_geom_bond_atom_site_label_2
_geom_bond_distance
N2 C1 1.3303(18)
N2 C9 1.4331(17)
N2 H2 0.86
S1 C1 1.6643(15)
C7 C6 1.370(3)
C7 C8 1.380(2)
C7 H7 0.93
C4 C3 1.381(2)
C4 C5 1.386(2)
C4 H4 0.93
C11 C12 1.380(2)
C11 C10 1.386(2)
C11 H11 0.93
C1 N1 1.3890(17)
C2 O1 1.2193(17)
C2 N1 1.3783(18)
C2 C3 1.4891(19)
C5 C6 1.377(3)
C5 H5 0.93
C12 C13 1.393(2)
C12 S2 1.7635(14)
C13 C14 1.384(2)
C13 H13 0.93
N1 H1 0.86
C10 C9 1.378(2)
C10 H10 0.93
C3 C8 1.391(2)
C14 C9 1.380(2)
C14 H14 0.93
S2 C15 1.778(2)
C8 H8 0.93
C6 H6 0.93
C15 H15A 0.96
C15 H15B 0.96
C15 H15C 0.96

loop_
_geom_hbond_atom_site_label_D
_geom_hbond_atom_site_label_H
_geom_hbond_atom_site_label_A
_geom_hbond_site_symmetry_A
_geom_hbond_distance_DH
_geom_hbond_distance_HA
_geom_hbond_distance_DA
_geom_hbond_angle_DHA
N2 H2 O1 . 0.86 1.93 2.6250(16) 137.1
N1 H1 S1 2_677 0.86 2.61 3.4358(12) 161.3

loop_
_geom_torsion_atom_site_label_1
_geom_torsion_atom_site_label_2
_geom_torsion_atom_site_label_3
_geom_torsion_atom_site_label_4
_geom_torsion
C9 N2 C1 N1 176.58(13)
C9 N2 C1 S1 -2.0(2)
C3 C4 C5 C6 0.0(3)
C10 C11 C12 C13 -0.1(2)
C10 C11 C12 S2 179.62(12)
C11 C12 C13 C14 0.7(2)
S2 C12 C13 C14 -179.05(12)
O1 C2 N1 C1 3.7(3)
C3 C2 N1 C1 -175.71(13)
N2 C1 N1 C2 -3.1(2)
S1 C1 N1 C2 175.56(12)
C12 C11 C10 C9 -0.4(2)
C5 C4 C3 C8 0.6(2)
C5 C4 C3 C2 176.20(15)
O1 C2 C3 C4 -145.13(17)
N1 C2 C3 C4 34.3(2)
O1 C2 C3 C8 30.6(2)
N1 C2 C3 C8 -150.00(15)
C12 C13 C14 C9 -0.8(2)
C11 C10 C9 C14 0.2(2)
C11 C10 C9 N2 -177.77(14)
C13 C14 C9 C10 0.4(2)
C13 C14 C9 N2 178.27(13)
C1 N2 C9 C10 -124.24(17)
C1 N2 C9 C14 57.8(2)
C11 C12 S2 C15 3.27(17)
C13 C12 S2 C15 -177.03(13)
C6 C7 C8 C3 1.1(3)
C4 C3 C8 C7 -1.2(3)
C2 C3 C8 C7 -177.03(17)
C8 C7 C6 C5 -0.5(4)
C4 C5 C6 C7 -0.1(3)
